data_7103121
loop_
_publ_author_name
'Li, Bao'
'Tao, Jun'
'Sun, Hao-Ling'
'Sato, Osamu'
'Huang, Rong-Bin'
'Zheng, Lan-Sun'

_publ_section_title
;
 Side-effect of ancillary ligand on electron transfer and photodynamics
 of a dinuclear valence tautomeric complex.
;
_journal_issue 19
_journal_name_full 'Chemical communications (Cambridge, England)'
_journal_page_first 2269
_journal_page_last 2271
_journal_paper_doi 10.1039/b801171k
_journal_year 2008
_chemical_formula_sum 'C50 H42 Co2 F18 N8 O4 P3'
_chemical_formula_weight 1371.69
_chemical_name_systematic
;
?
;
_space_group_IT_number 56
_symmetry_cell_setting orthorhombic
_symmetry_space_group_name_Hall '-P 2ab 2ac'
_symmetry_space_group_name_H-M 'P c c n'
_atom_sites_solution_hydrogens geom
_atom_sites_solution_primary direct
_atom_sites_solution_secondary difmap
_audit_creation_method SHELXL-97
_cell_angle_alpha 90.00
_cell_angle_beta 90.00
_cell_angle_gamma 90.00
_cell_formula_units_Z 4
_cell_length_a 16.642(3)
_cell_length_b 22.870(5)
_cell_length_c 16.258(3)
_cell_measurement_temperature 93(2)
_cell_volume 6188(2)
_computing_cell_refinement PROCESS-AUTO
_computing_data_collection 'PROCESS-AUTO (Rigaku Corporation,1998)'
_computing_data_reduction 'teXsan (Molecular Structure Corporation & Rigaku Corporation, 1999)'
_computing_molecular_graphics 'ORTEP-II (Johnson, 1976)'
_computing_publication_material 'SHELXL-97 (Sheldrick, 1997)'
_computing_structure_refinement 'SHELXL-97 (Sheldrick, 1997)'
_computing_structure_solution 'SHELXS-97 (Sheldrick, 1997)'
_diffrn_ambient_temperature 293(2)
_diffrn_measured_fraction_theta_full 0.998
_diffrn_measured_fraction_theta_max 0.998
_diffrn_measurement_device_type 'Rigaku R-AXIS RAPID imaging plate'
_diffrn_measurement_method 'omega scan'
_diffrn_radiation_monochromator graphite
_diffrn_radiation_source 'fine-focus sealed tube'
_diffrn_radiation_type MoK\a
_diffrn_radiation_wavelength 0.71073
_diffrn_reflns_av_R_equivalents 0.0000
_diffrn_reflns_av_sigmaI/netI 0.2061
_diffrn_reflns_limit_h_max 20
_diffrn_reflns_limit_h_min 0
_diffrn_reflns_limit_k_max 28
_diffrn_reflns_limit_k_min 0
_diffrn_reflns_limit_l_max 20
_diffrn_reflns_limit_l_min 0
_diffrn_reflns_number 6078
_diffrn_reflns_theta_full 26.00
_diffrn_reflns_theta_max 26.00
_diffrn_reflns_theta_min 3.03
_diffrn_standards_decay_% 0
_diffrn_standards_interval_count 0
_diffrn_standards_interval_time 0
_diffrn_standards_number 0
_exptl_absorpt_coefficient_mu 0.715
_exptl_absorpt_correction_T_max 0.892
_exptl_absorpt_correction_T_min 0.828
_exptl_absorpt_correction_type multi-scan
_exptl_absorpt_process_details '(ABSCOR; Higashi, 1995)'
_exptl_crystal_colour 'dark red'
_exptl_crystal_density_diffrn 1.472
_exptl_crystal_density_meas ?
_exptl_crystal_density_method .
_exptl_crystal_description block
_exptl_crystal_F_000 2764
_exptl_crystal_size_max 0.30
_exptl_crystal_size_mid 0.22
_exptl_crystal_size_min 0.16
_refine_diff_density_max 0.781
_refine_diff_density_min -0.658
_refine_diff_density_rms 0.090
_refine_ls_extinction_method none
_refine_ls_goodness_of_fit_ref 0.918
_refine_ls_hydrogen_treatment constr
_refine_ls_matrix_type full
_refine_ls_number_parameters 389
_refine_ls_number_reflns 6078
_refine_ls_number_restraints 0
_refine_ls_restrained_S_all 0.918
_refine_ls_R_factor_all 0.1589
_refine_ls_R_factor_gt 0.0776
_refine_ls_shift/su_max 0.000
_refine_ls_shift/su_mean 0.000
_refine_ls_structure_factor_coef Fsqd
_refine_ls_weighting_details 'calc w=1/[\s^2^(Fo^2^)+(0.0390P)^2^+0.0000P] where P=(Fo^2^+2Fc^2^)/3'
_refine_ls_weighting_scheme calc
_refine_ls_wR_factor_gt 0.1538
_refine_ls_wR_factor_ref 0.1681
_reflns_number_gt 2297
_reflns_number_total 6078
_reflns_threshold_expression >2sigma(I)
_cod_data_source_file b801171k.txt
_cod_data_source_block 1
_cod_depositor_comments
;
The following automatic conversions were performed:
'_symmetry_cell_setting' value 'Orthorhombic' changed to 'orthorhombic'
according to '/home/saulius/struct/CIF-dictionaries/cif_core.dic'
dictionary named 'cif_core.dic' version 2.4.1 from 2010-06-29.

Automatic conversion script
Id: cif_fix_enum 1527 2010-12-29 10:47:43Z saulius 
;
_cod_original_sg_symbol_H-M Pccn
_cod_database_code 7103121

loop_
_symmetry_equiv_pos_as_xyz
'x, y, z'
'-x+1/2, -y+1/2, z'
'-x, y+1/2, -z+1/2'
'x+1/2, -y, -z+1/2'
'-x, -y, -z'
'x-1/2, y-1/2, -z'
'x, -y-1/2, z-1/2'
'-x-1/2, y, z-1/2'

loop_
_atom_site_label
_atom_site_type_symbol
_atom_site_fract_x
_atom_site_fract_y
_atom_site_fract_z
_atom_site_U_iso_or_equiv
_atom_site_adp_type
_atom_site_occupancy
_atom_site_symmetry_multiplicity
_atom_site_calc_flag
_atom_site_refinement_flags
_atom_site_disorder_assembly
_atom_site_disorder_group
Co1 Co 0.15732(5) 0.45311(4) 0.15238(5) 0.0380(3) Uani 1 1 d . . .
N1 N 0.0693(3) 0.4326(2) 0.2277(3) 0.0393(14) Uani 1 1 d . . .
N2 N 0.2215(3) 0.4853(2) 0.2418(3) 0.0361(13) Uani 1 1 d . . .
N3 N 0.2519(4) 0.4591(2) 0.0811(3) 0.0489(15) Uani 1 1 d . . .
N4 N 0.2009(4) 0.3768(2) 0.1833(4) 0.0482(16) Uani 1 1 d . . .
C1 C 0.1276(5) 0.3402(3) 0.2009(5) 0.061(2) Uani 1 1 d . . .
H1A H 0.1061 0.3253 0.1496 0.073 Uiso 1 1 calc R . .
H1B H 0.1428 0.3071 0.2348 0.073 Uiso 1 1 calc R . .
C2 C 0.0637(4) 0.3753(3) 0.2444(5) 0.051(2) Uani 1 1 d . . .
C3 C 0.0079(6) 0.3520(5) 0.2922(5) 0.079(3) Uani 1 1 d . . .
H3A H 0.0066 0.3122 0.3040 0.095 Uiso 1 1 calc R . .
C4 C -0.0526(6) 0.3932(6) 0.3259(6) 0.089(3) Uani 1 1 d . . .
H4A H -0.0938 0.3792 0.3592 0.106 Uiso 1 1 calc R . .
C5 C -0.0483(5) 0.4513(5) 0.3081(5) 0.077(3) Uani 1 1 d . . .
H5A H -0.0863 0.4776 0.3279 0.093 Uiso 1 1 calc R . .
C6 C 0.0175(4) 0.4702(4) 0.2578(4) 0.047(2) Uani 1 1 d . . .
H6A H 0.0236 0.5098 0.2462 0.057 Uiso 1 1 calc R . .
C7 C 0.2496(4) 0.3835(3) 0.2614(4) 0.0489(19) Uani 1 1 d . . .
H7A H 0.2213 0.3650 0.3066 0.059 Uiso 1 1 calc R . .
H7B H 0.3008 0.3637 0.2548 0.059 Uiso 1 1 calc R . .
C8 C 0.2641(4) 0.4454(3) 0.2816(4) 0.0361(16) Uani 1 1 d . . .
C9 C 0.3175(4) 0.4613(3) 0.3429(4) 0.0430(17) Uani 1 1 d . . .
H9A H 0.3476 0.4330 0.3702 0.052 Uiso 1 1 calc R . .
C10 C 0.3254(4) 0.5199(3) 0.3629(4) 0.0468(19) Uani 1 1 d . . .
H10A H 0.3619 0.5319 0.4028 0.056 Uiso 1 1 calc R . .
C11 C 0.2770(4) 0.5608(3) 0.3216(4) 0.0442(18) Uani 1 1 d . . .
H11A H 0.2800 0.6003 0.3347 0.053 Uiso 1 1 calc R . .
C12 C 0.2252(4) 0.5415(3) 0.2613(4) 0.0425(17) Uani 1 1 d . . .
H12A H 0.1924 0.5682 0.2341 0.051 Uiso 1 1 calc R . .
C13 C 0.2464(6) 0.3565(3) 0.1135(5) 0.070(3) Uani 1 1 d . . .
H13A H 0.2109 0.3364 0.0755 0.084 Uiso 1 1 calc R . .
H13B H 0.2869 0.3288 0.1318 0.084 Uiso 1 1 calc R . .
C14 C 0.2860(5) 0.4061(4) 0.0709(5) 0.053(2) Uani 1 1 d . . .
C15 C 0.3549(6) 0.3987(4) 0.0209(5) 0.073(3) Uani 1 1 d . . .
H15A H 0.3770 0.3616 0.0147 0.088 Uiso 1 1 calc R . .
C16 C 0.3886(5) 0.4442(5) -0.0176(5) 0.077(3) Uani 1 1 d . . .
H16A H 0.4338 0.4382 -0.0503 0.092 Uiso 1 1 calc R . .
C17 C 0.3580(5) 0.4992(5) -0.0097(5) 0.072(3) Uani 1 1 d . . .
C18 C 0.3903(6) 0.5473(6) -0.0434(6) 0.093(3) Uani 1 1 d . . .
H18A H 0.4358 0.5433 -0.0762 0.112 Uiso 1 1 calc R . .
C19 C 0.3593(7) 0.6019(6) -0.0317(6) 0.110(4) Uani 1 1 d . . .
H19A H 0.3832 0.6340 -0.0569 0.131 Uiso 1 1 calc R . .
C20 C 0.2910(6) 0.6097(4) 0.0187(5) 0.080(3) Uani 1 1 d . . .
H20A H 0.2697 0.6469 0.0268 0.096 Uiso 1 1 calc R . .
C21 C 0.2563(5) 0.5622(3) 0.0556(5) 0.058(2) Uani 1 1 d . . .
H21A H 0.2126 0.5680 0.0902 0.069 Uiso 1 1 calc R . .
C22 C 0.2834(4) 0.5065(4) 0.0434(4) 0.050(2) Uani 1 1 d . . .
O1 O 0.0995(3) 0.41845(18) 0.0637(3) 0.0429(12) Uani 1 1 d . . .
O2 O 0.1037(2) 0.52346(16) 0.1237(2) 0.0344(10) Uani 1 1 d . . .
C23 C 0.0514(4) 0.4555(3) 0.0289(4) 0.0314(14) Uani 1 1 d . . .
C24 C 0.0520(4) 0.5150(3) 0.0637(3) 0.0263(14) Uani 1 1 d . . .
C25 C 0.0018(4) 0.5578(2) 0.0349(3) 0.0289(14) Uani 1 1 d . . .
H25A H 0.0030 0.5952 0.0575 0.035 Uiso 1 1 calc R . .
P1 P 0.00848(16) 0.33768(11) 0.72255(15) 0.0690(7) Uani 1 1 d . . .
F1 F -0.0026(4) 0.3341(4) 0.6290(4) 0.163(3) Uani 1 1 d . . .
F2 F -0.0376(4) 0.2840(2) 0.7375(8) 0.221(5) Uani 1 1 d . . .
F3 F 0.0616(4) 0.3955(2) 0.6981(5) 0.133(2) Uani 1 1 d . . .
F4 F 0.0347(4) 0.3524(3) 0.8076(4) 0.144(3) Uani 1 1 d . . .
F5 F 0.0843(3) 0.2996(2) 0.7083(4) 0.110(2) Uani 1 1 d . . .
F6 F -0.0690(3) 0.3788(2) 0.7292(4) 0.126(2) Uani 1 1 d . . .
P2 P 0.2500 0.2500 0.4107(2) 0.130(2) Uani 1 2 d S . .
F7 F 0.1991(5) 0.2512(4) 0.5054(5) 0.078(3) Uani 0.50 1 d P . .
F8 F 0.1688(5) 0.2884(2) 0.4073(5) 0.184(4) Uani 1 1 d . . .
F9 F 0.2002(5) 0.19118(19) 0.4125(3) 0.156(3) Uani 1 1 d . . .
F10 F 0.2500 0.2500 0.3138(3) 0.0572(16) Uani 1 2 d S . .

loop_
_atom_site_aniso_label
_atom_site_aniso_U_11
_atom_site_aniso_U_22
_atom_site_aniso_U_33
_atom_site_aniso_U_23
_atom_site_aniso_U_13
_atom_site_aniso_U_12
Co1 0.0530(5) 0.0334(4) 0.0275(4) -0.0035(5) -0.0118(5) 0.0063(5)
N1 0.038(3) 0.046(3) 0.034(3) -0.001(3) -0.017(3) -0.004(3)
N2 0.049(3) 0.033(3) 0.026(3) -0.005(3) -0.007(3) 0.004(3)
N3 0.063(4) 0.040(3) 0.044(4) -0.014(3) -0.018(3) 0.004(4)
N4 0.069(4) 0.034(3) 0.041(4) 0.001(3) -0.021(3) 0.011(3)
C1 0.094(6) 0.033(4) 0.055(5) 0.014(4) -0.047(5) -0.020(5)
C2 0.045(5) 0.051(5) 0.056(5) 0.005(4) -0.014(4) -0.005(4)
C3 0.076(7) 0.111(8) 0.051(6) 0.023(6) -0.006(5) -0.057(6)
C4 0.062(6) 0.149(10) 0.055(6) 0.022(7) -0.012(5) -0.057(7)
C5 0.064(6) 0.131(8) 0.038(5) -0.007(6) -0.010(4) -0.030(7)
C6 0.048(5) 0.081(6) 0.014(3) -0.007(4) -0.006(3) 0.003(5)
C7 0.058(5) 0.043(4) 0.046(5) 0.003(4) -0.014(4) 0.001(4)
C8 0.043(4) 0.042(4) 0.023(3) -0.003(3) -0.008(3) 0.012(4)
C9 0.061(5) 0.043(4) 0.026(3) 0.006(4) 0.007(4) 0.009(4)
C10 0.066(5) 0.061(4) 0.014(4) -0.005(3) 0.001(3) -0.008(4)
C11 0.070(5) 0.034(4) 0.028(4) -0.004(3) 0.003(4) 0.008(4)
C12 0.060(5) 0.046(4) 0.021(3) -0.003(4) 0.002(3) 0.004(4)
C13 0.093(6) 0.062(5) 0.056(5) -0.016(5) -0.018(5) 0.047(5)
C14 0.047(5) 0.077(6) 0.035(5) -0.015(4) -0.010(4) 0.010(5)
C15 0.079(7) 0.091(7) 0.049(6) -0.024(5) -0.014(5) 0.026(6)
C16 0.064(6) 0.117(9) 0.050(6) -0.028(6) -0.002(5) 0.021(7)
C17 0.073(7) 0.120(8) 0.023(4) -0.006(5) 0.002(4) -0.032(7)
C18 0.087(7) 0.138(10) 0.055(6) -0.019(8) 0.008(6) -0.054(9)
C19 0.132(11) 0.148(11) 0.050(6) -0.009(8) 0.010(7) -0.078(10)
C20 0.112(8) 0.074(6) 0.055(6) -0.008(5) 0.000(6) -0.024(6)
C21 0.069(6) 0.060(5) 0.043(5) 0.007(4) -0.003(4) -0.015(5)
C22 0.054(5) 0.079(6) 0.018(4) -0.019(4) -0.010(4) -0.009(5)
O1 0.050(3) 0.035(2) 0.044(3) -0.014(2) -0.024(3) 0.000(2)
O2 0.044(2) 0.032(2) 0.027(2) -0.0054(19) -0.015(2) 0.008(2)
C23 0.034(4) 0.030(3) 0.030(4) -0.001(3) 0.001(3) 0.002(3)
C24 0.033(4) 0.033(3) 0.012(3) -0.003(3) 0.002(3) -0.003(3)
C25 0.044(4) 0.022(3) 0.021(3) -0.005(3) 0.001(3) -0.005(3)
P1 0.0841(18) 0.0609(14) 0.0619(16) -0.0157(13) -0.0049(15) 0.0190(15)
F1 0.158(6) 0.241(8) 0.090(5) -0.010(5) 0.003(5) 0.055(6)
F2 0.121(5) 0.061(3) 0.482(16) -0.014(6) 0.119(8) -0.023(4)
F3 0.138(5) 0.079(4) 0.181(7) -0.002(4) 0.038(5) 0.022(4)
F4 0.155(6) 0.195(7) 0.083(4) -0.059(5) -0.018(4) 0.031(5)
F5 0.087(4) 0.075(3) 0.167(6) -0.035(4) -0.013(4) 0.029(3)
F6 0.120(4) 0.097(4) 0.162(6) -0.039(4) 0.015(5) 0.042(4)
P2 0.319(7) 0.0377(16) 0.0323(19) 0.000 0.000 0.037(4)
F7 0.148(8) 0.037(4) 0.049(5) -0.010(5) -0.005(5) 0.013(7)
F8 0.307(10) 0.056(3) 0.187(7) 0.008(4) 0.189(7) 0.027(5)
F9 0.353(10) 0.041(3) 0.073(4) 0.007(3) 0.099(5) 0.014(4)
F10 0.078(4) 0.050(3) 0.043(3) 0.000 0.000 0.009(3)

loop_
_atom_type_symbol
_atom_type_description
_atom_type_scat_dispersion_real
_atom_type_scat_dispersion_imag
_atom_type_scat_source
C C 0.0033 0.0016 'International Tables Vol C Tables 4.2.6.8 and 6.1.1.4'
H H 0.0000 0.0000 'International Tables Vol C Tables 4.2.6.8 and 6.1.1.4'
N N 0.0061 0.0033 'International Tables Vol C Tables 4.2.6.8 and 6.1.1.4'
O O 0.0106 0.0060 'International Tables Vol C Tables 4.2.6.8 and 6.1.1.4'
F F 0.0171 0.0103 'International Tables Vol C Tables 4.2.6.8 and 6.1.1.4'
P P 0.1023 0.0942 'International Tables Vol C Tables 4.2.6.8 and 6.1.1.4'
Co Co 0.3494 0.9721 'International Tables Vol C Tables 4.2.6.8 and 6.1.1.4'

loop_
_geom_angle_atom_site_label_1
_geom_angle_atom_site_label_2
_geom_angle_atom_site_label_3
_geom_angle
_geom_angle_site_symmetry_1
_geom_angle_site_symmetry_3
_geom_angle_publ_flag
O2 Co1 O1 85.95(18) . . ?
O2 Co1 N2 96.93(18) . . ?
O1 Co1 N2 176.6(2) . . ?
O2 Co1 N4 173.7(2) . . ?
O1 Co1 N4 90.6(2) . . ?
N2 Co1 N4 86.7(2) . . ?
O2 Co1 N3 100.0(2) . . ?
O1 Co1 N3 89.3(2) . . ?
N2 Co1 N3 88.5(2) . . ?
N4 Co1 N3 85.2(3) . . ?
O2 Co1 N1 90.3(2) . . ?
O1 Co1 N1 89.7(2) . . ?
N2 Co1 N1 92.0(2) . . ?
N4 Co1 N1 84.4(2) . . ?
N3 Co1 N1 169.6(2) . . ?
C6 N1 C2 121.3(7) . . ?
C6 N1 Co1 124.4(5) . . ?
C2 N1 Co1 114.3(5) . . ?
C12 N2 C8 121.8(6) . . ?
C12 N2 Co1 124.8(4) . . ?
C8 N2 Co1 113.4(4) . . ?
C14 N3 C22 120.1(7) . . ?
C14 N3 Co1 110.3(5) . . ?
C22 N3 Co1 129.6(5) . . ?
C13 N4 C1 113.3(6) . . ?
C13 N4 C7 114.2(6) . . ?
C1 N4 C7 109.3(5) . . ?
C13 N4 Co1 106.3(4) . . ?
C1 N4 Co1 104.1(4) . . ?
C7 N4 Co1 108.9(4) . . ?
C2 C1 N4 111.4(6) . . ?
C3 C2 N1 124.1(8) . . ?
C3 C2 C1 123.9(8) . . ?
N1 C2 C1 112.0(7) . . ?
C2 C3 C4 116.0(9) . . ?
C5 C4 C3 120.4(9) . . ?
C4 C5 C6 117.2(10) . . ?
N1 C6 C5 121.1(8) . . ?
C8 C7 N4 111.8(5) . . ?
N2 C8 C9 120.9(6) . . ?
N2 C8 C7 117.8(6) . . ?
C9 C8 C7 121.2(6) . . ?
C8 C9 C10 119.0(6) . . ?
C9 C10 C11 118.5(6) . . ?
C12 C11 C10 119.1(6) . . ?
N2 C12 C11 120.6(6) . . ?
N4 C13 C14 110.7(6) . . ?
N3 C14 C15 121.3(8) . . ?
N3 C14 C13 116.3(7) . . ?
C15 C14 C13 122.4(8) . . ?
C16 C15 C14 121.0(9) . . ?
C15 C16 C17 121.2(9) . . ?
C18 C17 C16 124.7(11) . . ?
C18 C17 C22 117.9(10) . . ?
C16 C17 C22 117.4(9) . . ?
C17 C18 C19 122.8(11) . . ?
C18 C19 C20 120.1(11) . . ?
C21 C20 C19 119.5(10) . . ?
C22 C21 C20 122.5(8) . . ?
N3 C22 C21 123.6(7) . . ?
N3 C22 C17 119.1(8) . . ?
C21 C22 C17 117.0(8) . . ?
C23 O1 Co1 111.7(4) . . ?
C24 O2 Co1 111.3(3) . . ?
O1 C23 C25 124.8(6) . 5_565 ?
O1 C23 C24 115.6(5) . . ?
C25 C23 C24 119.5(6) 5_565 . ?
O2 C24 C25 123.1(5) . . ?
O2 C24 C23 115.2(5) . . ?
C25 C24 C23 121.7(5) . . ?
C24 C25 C23 118.9(5) . 5_565 ?
F2 P1 F4 100.9(6) . . ?
F2 P1 F1 93.3(6) . . ?
F4 P1 F1 165.4(5) . . ?
F2 P1 F5 88.8(3) . . ?
F4 P1 F5 91.6(4) . . ?
F1 P1 F5 85.4(4) . . ?
F2 P1 F6 93.4(3) . . ?
F4 P1 F6 92.3(4) . . ?
F1 P1 F6 90.1(4) . . ?
F5 P1 F6 175.1(4) . . ?
F2 P1 F3 175.2(5) . . ?
F4 P1 F3 83.3(4) . . ?
F1 P1 F3 82.4(4) . . ?
F5 P1 F3 88.8(3) . . ?
F6 P1 F3 88.7(3) . . ?
F10 P2 F9 91.0(2) . . ?
F10 P2 F9 91.0(2) . 2 ?
F9 P2 F9 178.0(5) . 2 ?
F10 P2 F8 88.0(3) . . ?
F9 P2 F8 91.3(3) . . ?
F9 P2 F8 88.7(3) 2 . ?
F10 P2 F8 88.0(3) . 2 ?
F9 P2 F8 88.7(3) . 2 ?
F9 P2 F8 91.3(3) 2 2 ?
F8 P2 F8 176.0(6) . 2 ?
F10 P2 F7 151.2(3) . . ?
F9 P2 F7 75.2(3) . . ?
F9 P2 F7 103.0(4) 2 . ?
F8 P2 F7 67.5(4) . . ?
F8 P2 F7 116.3(4) 2 . ?
F10 P2 F7 151.2(3) . 2 ?
F9 P2 F7 103.0(4) . 2 ?
F9 P2 F7 75.2(3) 2 2 ?
F8 P2 F7 116.3(4) . 2 ?
F8 P2 F7 67.5(4) 2 2 ?
F7 P2 F7 57.7(6) . 2 ?
F7 F7 P2 61.2(3) 2 . ?

loop_
_geom_bond_atom_site_label_1
_geom_bond_atom_site_label_2
_geom_bond_distance
_geom_bond_site_symmetry_2
_geom_bond_publ_flag
Co1 O2 1.898(4) . ?
Co1 O1 1.906(4) . ?
Co1 N2 1.948(5) . ?
Co1 N4 1.956(5) . ?
Co1 N3 1.959(7) . ?
Co1 N1 1.966(6) . ?
N1 C6 1.313(8) . ?
N1 C2 1.342(8) . ?
N2 C12 1.326(7) . ?
N2 C8 1.325(7) . ?
N3 C14 1.349(8) . ?
N3 C22 1.351(9) . ?
N4 C13 1.442(9) . ?
N4 C1 1.506(8) . ?
N4 C7 1.515(8) . ?
C1 C2 1.508(10) . ?
C2 C3 1.323(10) . ?
C3 C4 1.483(13) . ?
C4 C5 1.361(13) . ?
C5 C6 1.434(10) . ?
C7 C8 1.473(8) . ?
C8 C9 1.384(8) . ?
C9 C10 1.386(9) . ?
C10 C11 1.405(8) . ?
C11 C12 1.378(8) . ?
C13 C14 1.484(10) . ?
C14 C15 1.416(10) . ?
C15 C16 1.339(12) . ?
C16 C17 1.362(12) . ?
C17 C18 1.342(12) . ?
C17 C22 1.523(11) . ?
C18 C19 1.364(14) . ?
C19 C20 1.413(12) . ?
C20 C21 1.370(10) . ?
C21 C22 1.365(10) . ?
O1 C23 1.296(7) . ?
O2 C24 1.315(6) . ?
C23 C25 1.397(8) 5_565 ?
C23 C24 1.472(8) . ?
C24 C25 1.372(8) . ?
C25 C23 1.397(8) 5_565 ?
P1 F2 1.468(6) . ?
P1 F4 1.488(6) . ?
P1 F1 1.535(7) . ?
P1 F5 1.551(5) . ?
P1 F6 1.599(5) . ?
P1 F3 1.639(6) . ?
P2 F10 1.576(6) . ?
P2 F9 1.581(6) . ?
P2 F9 1.581(6) 2 ?
P2 F8 1.613(8) . ?
P2 F8 1.613(8) 2 ?
P2 F7 1.757(9) . ?
P2 F7 1.757(9) 2 ?
F7 F7 1.695(18) 2 ?
